data_4100876
loop_
_publ_author_name
'Ober, Matthias'
'M\"uller, Heiko'
'Pieck, Carsten'
'Gierlich, Johannes'
'Carell, Thomas'

_journal_name_full 'Journal of the American Chemical Society'
_journal_year 2005
_chemical_formula_moiety 'C7 H4 F3 N3 O3 S3 Se2'
_chemical_formula_sum 'C7 H4 F3 N3 O3 S3 Se2'
_chemical_formula_weight 489.23
_chemical_melting_point 250
_chemical_name_common '[HBPTSMe][OTf]'
_space_group_crystal_system triclinic
_space_group_IT_number 2
_space_group_name_Hall '-P 1'
_space_group_name_H-M_alt 'P -1'
_cell_angle_alpha 102.354(4)
_cell_angle_beta 98.757(4)
_cell_angle_gamma 110.608(4)
_cell_formula_units_Z 2
_cell_length_a 7.227(2)
_cell_length_b 8.653(2)
_cell_length_c 12.729(3)
_cell_measurement_temperature 295(2)
_cell_volume 704.9(3)
_diffrn_ambient_temperature 295(2)
_exptl_crystal_density_diffrn 2.305
_cod_depositor_comments
;
 Updating space group information.

 Antanas Vaitkus,
 2018-06-07
;
_cod_database_code 4100876

loop_
_space_group_symop_id
_space_group_symop_operation_xyz
1 x,y,z
2 -x,-y,-z

loop_
_atom_site_label
_atom_site_type_symbol
_atom_site_fract_x
_atom_site_fract_y
_atom_site_fract_z
_atom_site_U_iso_or_equiv
_atom_site_adp_type
_atom_site_occupancy
_atom_site_symmetry_multiplicity
_atom_site_calc_flag
_atom_site_refinement_flags
_atom_site_disorder_assembly
_atom_site_disorder_group
Se1 Se -0.44199(5) 0.43331(4) 0.13879(3) 0.04473(11) Uani 1 1 d . . .
Se2 Se 0.64404(4) 0.98455(4) 0.13390(3) 0.04335(10) Uani 1 1 d . . .
S1 S -0.18519(13) 0.48393(12) 0.27694(7) 0.0475(2) Uani 1 1 d . . .
S2 S 0.59012(11) 0.87666(11) 0.27295(7) 0.0457(2) Uani 1 1 d . . .
N1 N -0.2794(4) 0.5605(3) 0.0689(2) 0.0385(5) Uani 1 1 d . . .
N2 N 0.0502(3) 0.7262(3) 0.06900(19) 0.0363(5) Uani 1 1 d . . .
N3 N 0.3778(4) 0.8954(3) 0.0668(2) 0.0377(5) Uani 1 1 d . . .
C1 C -0.0061(5) 0.6112(4) 0.2247(2) 0.0363(6) Uani 1 1 d . . .
C2 C -0.0863(4) 0.6315(4) 0.1186(2) 0.0338(6) Uani 1 1 d . . .
C3 C 0.2567(4) 0.8055(4) 0.1174(2) 0.0337(6) Uani 1 1 d . . .
C4 C 0.3313(4) 0.7804(4) 0.2222(2) 0.0356(6) Uani 1 1 d . . .
C5 C 0.2004(5) 0.6857(4) 0.2748(2) 0.0405(7) Uani 1 1 d . . .
H5 H 0.2500 0.6721 0.3425 0.049 Uiso 1 1 calc R . .
C6 C -0.0282(5) 0.7488(6) -0.0358(3) 0.0610(11) Uani 1 1 d . . .
H6C H -0.0738 0.8412 -0.0223 0.092 Uiso 1 1 calc R . .
H6A H -0.1405 0.6441 -0.0802 0.092 Uiso 1 1 calc R . .
H6B H 0.0778 0.7759 -0.0745 0.092 Uiso 1 1 calc R . .
S3 S 0.20749(12) 0.19741(11) 0.30180(7) 0.04271(19) Uani 1 1 d . . .
O1 O 0.3878(5) 0.2092(4) 0.2657(3) 0.0770(8) Uani 1 1 d . . .
O2 O 0.1643(5) 0.3455(4) 0.3116(3) 0.0866(10) Uani 1 1 d . . .
O3 O 0.0384(4) 0.0365(3) 0.2477(2) 0.0673(7) Uani 1 1 d . . .
C7 C 0.2704(8) 0.1876(6) 0.4430(3) 0.0711(12) Uani 1 1 d . . .
F1 F 0.3038(15) 0.0460(9) 0.4472(5) 0.0656(18) Uani 0.55 1 d P . .
F2 F 0.4280(12) 0.3184(8) 0.5088(5) 0.0748(19) Uani 0.55 1 d P . .
F3 F 0.0908(19) 0.1673(17) 0.4783(8) 0.137(5) Uani 0.55 1 d P . .
F4 F 0.371(3) 0.074(3) 0.4418(17) 0.081(7) Uiso 0.25 1 d P . .
F5 F 0.368(3) 0.344(3) 0.5138(15) 0.080(6) Uiso 0.25 1 d P . .
F6 F 0.118(3) 0.176(2) 0.4985(17) 0.061(4) Uiso 0.25 1 d P . .
F7 F 0.225(3) 0.045(3) 0.4481(19) 0.085(7) Uiso 0.20 1 d P . .
F8 F 0.508(3) 0.303(3) 0.4750(17) 0.109(8) Uiso 0.20 1 d P . .
F9 F 0.218(4) 0.240(3) 0.5093(16) 0.095(5) Uiso 0.20 1 d P . .

loop_
_atom_site_aniso_label
_atom_site_aniso_U_11
_atom_site_aniso_U_22
_atom_site_aniso_U_33
_atom_site_aniso_U_23
_atom_site_aniso_U_13
_atom_site_aniso_U_12
Se1 0.03204(17) 0.0481(2) 0.0531(2) 0.02121(15) 0.01568(14) 0.00889(14)
Se2 0.02776(16) 0.0476(2) 0.04711(18) 0.01790(14) 0.00562(12) 0.00532(13)
S1 0.0392(4) 0.0544(5) 0.0523(5) 0.0302(4) 0.0164(4) 0.0118(4)
S2 0.0303(4) 0.0516(5) 0.0486(4) 0.0233(4) 0.0008(3) 0.0073(3)
N1 0.0268(12) 0.0419(14) 0.0442(13) 0.0174(11) 0.0111(10) 0.0071(10)
N2 0.0250(11) 0.0429(14) 0.0360(12) 0.0169(11) 0.0074(10) 0.0047(10)
N3 0.0256(12) 0.0432(14) 0.0373(12) 0.0134(11) 0.0064(9) 0.0052(10)
C1 0.0367(15) 0.0349(15) 0.0388(15) 0.0153(12) 0.0123(12) 0.0121(12)
C2 0.0320(14) 0.0319(15) 0.0371(14) 0.0119(12) 0.0103(12) 0.0105(12)
C3 0.0287(13) 0.0342(15) 0.0345(14) 0.0096(11) 0.0063(11) 0.0091(11)
C4 0.0301(14) 0.0351(15) 0.0381(15) 0.0127(12) 0.0025(11) 0.0101(12)
C5 0.0390(16) 0.0395(17) 0.0407(16) 0.0200(13) 0.0043(13) 0.0104(13)
C6 0.0297(16) 0.093(3) 0.0511(19) 0.044(2) 0.0038(14) 0.0023(17)
S3 0.0386(4) 0.0475(5) 0.0428(4) 0.0212(3) 0.0064(3) 0.0149(3)
O1 0.0609(18) 0.096(2) 0.089(2) 0.0448(18) 0.0379(16) 0.0298(16)
O2 0.099(2) 0.070(2) 0.102(2) 0.0351(18) 0.0067(19) 0.0483(19)
O3 0.0476(15) 0.0619(17) 0.0699(17) 0.0137(13) -0.0050(12) 0.0071(13)
C7 0.096(4) 0.056(3) 0.051(2) 0.0152(19) 0.015(2) 0.020(2)
F1 0.085(7) 0.077(4) 0.064(3) 0.052(3) 0.020(4) 0.048(5)
F2 0.080(5) 0.069(4) 0.044(3) -0.004(2) -0.026(3) 0.022(4)
F3 0.129(8) 0.184(9) 0.067(6) 0.030(5) 0.069(6) 0.013(6)

loop_
_geom_bond_atom_site_label_1
_geom_bond_atom_site_label_2
_geom_bond_distance
_geom_bond_site_symmetry_2
_geom_bond_publ_flag
Se1 N1 1.792(2) . n
Se1 S1 2.1984(10) . n
Se2 N3 1.789(2) . n
Se2 S2 2.1949(10) . n
S1 C1 1.704(3) . n
S2 C4 1.707(3) . n
N1 C2 1.299(4) . n
N2 C2 1.373(3) . n
N2 C3 1.376(4) . n
N2 C6 1.449(4) . n
N3 C3 1.301(4) . n
C1 C5 1.381(4) . n
C1 C2 1.457(4) . n
C3 C4 1.451(4) . n
C4 C5 1.377(4) . n
C5 H5 0.9300 . n
C6 H6C 0.9600 . n
C6 H6A 0.9600 . n
C6 H6B 0.9600 . n
S3 O2 1.407(3) . n
S3 O1 1.424(3) . n
S3 O3 1.429(3) . n
S3 C7 1.813(4) . n
C7 F1 1.339(8) . n
C7 F2 1.295(7) . n
C7 F3 1.403(13) . n
C7 F4 1.42(2) . n
C7 F5 1.32(2) . n
C7 F6 1.39(2) . n
C7 F7 1.18(2) . n
C7 F8 1.59(2) . n
C7 F9 1.02(2) . n
